data_1573140
loop_
_publ_author_name
'Guo, Yuman'
'Wu, Hao'
'Zhang, Meng-Jiao'
'Liu, Feng-Shou'

_publ_section_title
;
 Dibenzobarrelene-derived Pd-NHCs: efficient precatalysts for the
 Suzuki--Miyaura polycondensations of dichloroarene monomers
;
_journal_issue 48
_journal_name_full 'Polymer Chemistry'
_journal_page_first 4962
_journal_page_last 4971
_journal_paper_doi 10.1039/D4PY01026D
_journal_volume 15
_journal_year 2024
_chemical_formula_moiety 'C44 H48 Cl2 N4 Pd S, C H2 Cl2'
_chemical_formula_sum 'C45 H50 Cl4 N4 Pd S'
_chemical_formula_weight 927.15
_space_group_crystal_system monoclinic
_space_group_IT_number 14
_space_group_name_Hall '-P 2yn'
_space_group_name_H-M_alt 'P 1 21/n 1'
_atom_sites_solution_hydrogens mixed
_atom_sites_solution_primary dual
_audit_creation_date 2024-05-25
_audit_creation_method
;
Olex2 1.5-beta
(compiled 2022.04.07 svn.rca3783a0 for OlexSys, GUI svn.r6439)
;
_audit_update_record
;
2024-09-10 deposited with the CCDC.	2024-11-12 downloaded from the CCDC.
;
_cell_angle_alpha 90
_cell_angle_beta 101.1780(10)
_cell_angle_gamma 90
_cell_formula_units_Z 4
_cell_length_a 13.0079(2)
_cell_length_b 24.0698(3)
_cell_length_c 13.9399(2)
_cell_measurement_reflns_used 17891
_cell_measurement_temperature 169.99(10)
_cell_measurement_theta_max 73.4040
_cell_measurement_theta_min 3.6210
_cell_volume 4281.75(11)
_computing_cell_refinement 'CrysAlisPro 1.171.38.43f (Rigaku OD, 2015)'
_computing_data_collection 'CrysAlisPro 1.171.38.43f (Rigaku OD, 2015)'
_computing_data_reduction 'CrysAlisPro 1.171.38.43f (Rigaku OD, 2015)'
_computing_molecular_graphics 'Olex2 1.5-beta (Dolomanov et al., 2009)'
_computing_publication_material 'Olex2 1.5-beta (Dolomanov et al., 2009)'
_computing_structure_refinement 'SHELXL 2018/3 (Sheldrick, 2015)'
_computing_structure_solution 'SHELXT 2018/2 (Sheldrick, 2018)'
_diffrn_ambient_environment N~2~
_diffrn_ambient_temperature 169.99(10)
_diffrn_detector 'CCD plate'
_diffrn_detector_area_resol_mean 5.2684
_diffrn_detector_type AtlasS2
_diffrn_measured_fraction_theta_full 1.000
_diffrn_measured_fraction_theta_max 1.000
_diffrn_measurement_details
;
List of Runs (angles in degrees, time in seconds):

  # Type    Start    End  Width  t~exp~   \w     \q     \k     \f   Frames
#--------------------------------------------------------------------------
  1  \w     31.00  72.00   1.00    1.09    --   40.73-125.00 -30.00   41
  2  \w     29.00  55.00   1.00    1.09    --   40.73-125.00-120.00   26
  3  \w     24.00  77.00   1.00    1.50    --  106.95 -94.00 -90.00   53
  4  \w     41.00 125.00   1.00    1.50    --  106.95 -45.00 -90.00   84
  5  \w     93.00 176.00   1.00    1.50    --  106.95  30.00  30.00   83
  6  \w    108.00 162.00   1.00    1.50    --  106.95 125.00 -60.00   54
  7  \w     59.00 160.00   1.00    1.50    --  106.95 -15.00   0.00  101
  8  \w     32.00  62.00   1.00    1.50    --  106.95 -94.00 120.00   30
  9  \w     30.00  56.00   1.00    1.50    --  106.95 -15.00   0.00   26
 10  \w     25.00  52.00   1.00    2.00    --   40.73-125.00  30.00   27
 11  \w   -116.00  40.00   1.00    2.00    --  -40.73   0.00 -60.00  156
 12  \w    108.00 133.00   1.00    5.00    --  106.95 -45.00 150.00   25
 13  \w     -4.00  38.00   1.00    2.00    --  -40.98  19.00 -30.00   42
 14  \w   -114.00 -40.00   1.00    2.00    --  -40.98 -38.00 150.00   74
 15  \w      1.00  41.00   1.00    2.00    --   40.98 -99.00  30.00   40
 16  \w     79.00 158.00   1.00    5.00    --  106.95  61.00 150.00   79
 17  \w     76.00 102.00   1.00    5.00    --  106.95  77.00 120.00   26
 18  \w     78.00 104.00   1.00    5.00    --  106.95  61.00 120.00   26
 19  \w    105.00 177.00   1.00    5.00    --  106.95  45.00  90.00   72
 20  \w    137.00 163.00   1.00    5.00    --  106.95 125.00 150.00   26
 21  \w     37.00  63.00   1.00    5.00    --  106.95-125.00 -60.00   26
 22  \w     88.00 117.00   1.00    5.00    --  106.95-125.00 -60.00   29
 23  \w     80.00 163.00   1.00    5.00    --  106.95  30.00-150.00   83
 24  \w    105.00 145.00   1.00    5.00    --  106.95  77.00 120.00   40
 25  \w     63.00 104.00   1.00    5.00    --  106.95 -94.00 -30.00   41
 26  \w     43.00  77.00   1.00    5.00    --  106.95 -94.00 -60.00   34
;
_diffrn_measurement_device 'four-circle diffractometer'
_diffrn_measurement_device_type 'SuperNova, Dual, Cu at zero, AtlasS2'
_diffrn_measurement_method '\w scans'
_diffrn_orient_matrix_type 'CrysAlisPro convention (1999,Acta A55,543-557)'
_diffrn_orient_matrix_UB_11 0.0625481000
_diffrn_orient_matrix_UB_12 0.0445343000
_diffrn_orient_matrix_UB_13 0.0664621000
_diffrn_orient_matrix_UB_21 -0.0485551000
_diffrn_orient_matrix_UB_22 -0.0203381000
_diffrn_orient_matrix_UB_23 0.0862130000
_diffrn_orient_matrix_UB_31 0.0910618000
_diffrn_orient_matrix_UB_32 -0.0412227000
_diffrn_orient_matrix_UB_33 0.0290671000
_diffrn_radiation_monochromator mirror
_diffrn_radiation_probe x-ray
_diffrn_radiation_type 'Cu K\a'
_diffrn_radiation_wavelength 1.54184
_diffrn_reflns_av_R_equivalents 0.0571
_diffrn_reflns_av_unetI/netI 0.0401
_diffrn_reflns_Laue_measured_fraction_full 1.000
_diffrn_reflns_Laue_measured_fraction_max 1.000
_diffrn_reflns_limit_h_max 15
_diffrn_reflns_limit_h_min -12
_diffrn_reflns_limit_k_max 28
_diffrn_reflns_limit_k_min -28
_diffrn_reflns_limit_l_max 16
_diffrn_reflns_limit_l_min -16
_diffrn_reflns_number 32142
_diffrn_reflns_point_group_measured_fraction_full 1.000
_diffrn_reflns_point_group_measured_fraction_max 1.000
_diffrn_reflns_theta_full 66.578
_diffrn_reflns_theta_max 66.578
_diffrn_reflns_theta_min 3.673
_diffrn_source 'micro-focus sealed X-ray tube'
_diffrn_source_type 'SuperNova (Cu) X-ray Source'
_exptl_absorpt_coefficient_mu 6.530
_exptl_absorpt_correction_T_max 1.00000
_exptl_absorpt_correction_T_min 0.69612
_exptl_absorpt_correction_type multi-scan
_exptl_absorpt_process_details
;
CrysAlisPro 1.171.38.43f (Rigaku Oxford Diffraction, 2015)
Empirical absorption correction using spherical harmonics,
 implemented in SCALE3 ABSPACK scaling algorithm.
;
_exptl_crystal_colour 'clear light colourless'
_exptl_crystal_density_diffrn 1.438
_exptl_crystal_description block
_exptl_crystal_F_000 1912
_exptl_crystal_size_max 0.15
_exptl_crystal_size_mid 0.13
_exptl_crystal_size_min 0.11
_refine_diff_density_max 1.961
_refine_diff_density_min -0.973
_refine_diff_density_rms 0.104
_refine_ls_extinction_method none
_refine_ls_goodness_of_fit_ref 1.029
_refine_ls_hydrogen_treatment mixed
_refine_ls_matrix_type full
_refine_ls_number_parameters 512
_refine_ls_number_reflns 7580
_refine_ls_number_restraints 0
_refine_ls_restrained_S_all 1.029
_refine_ls_R_factor_all 0.0502
_refine_ls_R_factor_gt 0.0469
_refine_ls_shift/su_max 0.001
_refine_ls_shift/su_mean 0.000
_refine_ls_structure_factor_coef Fsqd
_refine_ls_weighting_details 'w=1/[\s^2^(Fo^2^)+(0.0622P)^2^+11.0575P] where P=(Fo^2^+2Fc^2^)/3'
_refine_ls_weighting_scheme calc
_refine_ls_wR_factor_gt 0.1193
_refine_ls_wR_factor_ref 0.1227
_reflns_Friedel_coverage 0.000
_reflns_number_gt 6994
_reflns_number_total 7580
_reflns_threshold_expression 'I > 2\s(I)'
_cod_data_source_file d4py01026d2.cif
_cod_data_source_block exp_5400
_cod_depositor_comments 'Adding full bibliography for 1573139--1573141.cif.'
_cod_database_code 1573140
_shelx_shelxl_version_number 2018/3
_shelx_space_group_comment
;
The symmetry employed for this shelxl refinement is uniquely defined
by the following loop, which should always be used as a source of
symmetry information in preference to the above space-group names.
They are only intended as comments.
;
_olex2_refinement_description
;
1. Fixed Uiso
 At 1.2 times of:
  All C(H) groups, All C(H,H) groups
 At 1.5 times of:
  All C(H,H,H) groups
2.a Ternary CH refined with riding coordinates:
 C2(H2), C13(H13), C20(H20), C33(H33), C37(H37), C40(H40)
2.b Secondary CH2 refined with riding coordinates:
 C45(H45A,H45B)
2.c Aromatic/amide H refined with riding coordinates:
 C5(H5), C6(H6), C7(H7), C15(H15), C16(H16), C17(H17), C18(H18), C23(H23),
 C24(H24), C25(H25), C26(H26), C29(H29), C30(H30), C31(H31), C42(H42), C43(H43)
2.d Idealised Me refined as rotating group:
 C1(H1A,H1B,H1C), C3(H3A,H3B,H3C), C34(H34A,H34B,H34C), C35(H35A,H35B,H35C),
 C36(H36A,H36B,H36C), C38(H38A,H38B,H38C), C39(H39A,H39B,H39C), C41(H41A,H41B,
 H41C)
;
_olex2_submission_special_instructions 'No special instructions were received'
_oxdiff_exptl_absorpt_empirical_details
;
Empirical correction (ABSPACK) includes:
- Absorption correction using spherical harmonics
- Frame scaling
- Detector area scaling
;
_oxdiff_exptl_absorpt_empirical_full_max 1.455
_oxdiff_exptl_absorpt_empirical_full_min 0.701

loop_
_space_group_symop_operation_xyz
'x, y, z'
'-x+1/2, y+1/2, -z+1/2'
'-x, -y, -z'
'x-1/2, -y-1/2, z-1/2'

loop_
_atom_site_label
_atom_site_type_symbol
_atom_site_fract_x
_atom_site_fract_y
_atom_site_fract_z
_atom_site_U_iso_or_equiv
_atom_site_adp_type
_atom_site_occupancy
_atom_site_site_symmetry_order
_atom_site_calc_flag
_atom_site_refinement_flags_posn
_atom_site_refinement_flags_adp
_atom_site_refinement_flags_occupancy
_atom_site_disorder_assembly
_atom_site_disorder_group
Pd1 Pd 0.90656(2) 0.44815(2) 0.18585(2) 0.01810(10) Uani 1 1 d . . . . .
Cl1 Cl 1.04936(7) 0.39328(4) 0.24693(8) 0.0319(2) Uani 1 1 d . . . . .
Cl2 Cl 0.76597(7) 0.50261(4) 0.11673(7) 0.0269(2) Uani 1 1 d . . . . .
S1 S 1.12923(8) 0.57072(4) 0.07020(8) 0.0337(2) Uani 1 1 d . . . . .
N1 N 0.7406(2) 0.35716(11) 0.1711(2) 0.0150(6) Uani 1 1 d . . . . .
N2 N 0.7827(2) 0.39349(11) 0.3174(2) 0.0157(6) Uani 1 1 d . . . . .
N3 N 1.0095(2) 0.51037(13) 0.1523(2) 0.0244(7) Uani 1 1 d . . . . .
N4 N 1.1186(3) 0.45907(16) 0.0682(3) 0.0319(8) Uani 1 1 d . . . . .
H4A H 1.152(3) 0.4605(16) 0.021(3) 0.011(9) Uiso 1 1 d . . . . .
H4B H 1.093(5) 0.426(3) 0.096(5) 0.07(2) Uiso 1 1 d . . . . .
C1 C 0.5958(4) 0.4931(2) 0.4004(5) 0.0575(16) Uani 1 1 d . . . . .
H1A H 0.586267 0.453490 0.412787 0.086 Uiso 1 1 calc R U . . .
H1B H 0.533550 0.507326 0.356248 0.086 Uiso 1 1 calc R U . . .
H1C H 0.606186 0.513490 0.462366 0.086 Uiso 1 1 calc R U . . .
C2 C 0.6919(3) 0.50064(17) 0.3534(3) 0.0310(9) Uani 1 1 d . . . . .
H2 H 0.679932 0.479702 0.290263 0.037 Uiso 1 1 calc R U . . .
C3 C 0.7060(4) 0.56240(19) 0.3314(4) 0.0437(11) Uani 1 1 d . . . . .
H3A H 0.708936 0.584163 0.391257 0.066 Uiso 1 1 calc R U . . .
H3B H 0.646708 0.575002 0.281591 0.066 Uiso 1 1 calc R U . . .
H3C H 0.771257 0.567443 0.307183 0.066 Uiso 1 1 calc R U . . .
C4 C 0.7874(3) 0.47661(15) 0.4199(3) 0.0234(8) Uani 1 1 d . . . . .
C5 C 0.8320(3) 0.50383(18) 0.5063(3) 0.0326(9) Uani 1 1 d . . . . .
H5 H 0.803869 0.538575 0.520784 0.039 Uiso 1 1 calc R U . . .
C6 C 0.9153(3) 0.48201(19) 0.5713(3) 0.0355(10) Uani 1 1 d . . . . .
H6 H 0.943501 0.501557 0.629665 0.043 Uiso 1 1 calc R U . . .
C7 C 0.9578(3) 0.43192(19) 0.5519(3) 0.0323(9) Uani 1 1 d . . . . .
H7 H 1.015669 0.417325 0.597116 0.039 Uiso 1 1 calc R U . . .
C8 C 0.9174(3) 0.40202(16) 0.4667(3) 0.0241(8) Uani 1 1 d . . . . .
C9 C 0.8323(3) 0.42521(14) 0.4023(3) 0.0185(7) Uani 1 1 d . . . . .
C10 C 0.8058(3) 0.39480(14) 0.2265(3) 0.0173(7) Uani 1 1 d . . . . .
C11 C 0.6772(3) 0.33347(14) 0.2289(3) 0.0169(7) Uani 1 1 d . . . . .
C12 C 0.7017(3) 0.35586(14) 0.3182(3) 0.0168(7) Uani 1 1 d . . . . .
C13 C 0.6425(3) 0.33272(14) 0.3925(3) 0.0184(7) Uani 1 1 d . . . . .
H13 H 0.661011 0.350505 0.458454 0.022 Uiso 1 1 calc R U . . .
C14 C 0.5258(3) 0.33740(14) 0.3448(3) 0.0196(7) Uani 1 1 d . . . . .
C15 C 0.4481(3) 0.36037(16) 0.3875(3) 0.0253(8) Uani 1 1 d . . . . .
H15 H 0.465093 0.377368 0.450084 0.030 Uiso 1 1 calc R U . . .
C16 C 0.3439(3) 0.35817(18) 0.3370(3) 0.0331(9) Uani 1 1 d . . . . .
H16 H 0.289813 0.374303 0.364875 0.040 Uiso 1 1 calc R U . . .
C17 C 0.3197(3) 0.33264(19) 0.2469(3) 0.0327(9) Uani 1 1 d . . . . .
H17 H 0.248822 0.331012 0.213372 0.039 Uiso 1 1 calc R U . . .
C18 C 0.3976(3) 0.30935(17) 0.2048(3) 0.0264(8) Uani 1 1 d . . . . .
H18 H 0.380216 0.291244 0.143203 0.032 Uiso 1 1 calc R U . . .
C19 C 0.5012(3) 0.31262(15) 0.2531(3) 0.0195(7) Uani 1 1 d . . . . .
C20 C 0.5967(3) 0.28726(14) 0.2180(3) 0.0181(7) Uani 1 1 d . . . . .
H20 H 0.579948 0.270519 0.151125 0.022 Uiso 1 1 calc R U . . .
C21 C 0.6406(3) 0.24577(15) 0.2997(3) 0.0196(7) Uani 1 1 d . . . . .
C22 C 0.6626(3) 0.26955(15) 0.3929(3) 0.0195(7) Uani 1 1 d . . . . .
C23 C 0.6963(3) 0.23667(16) 0.4744(3) 0.0238(8) Uani 1 1 d . . . . .
H23 H 0.706819 0.252372 0.538101 0.029 Uiso 1 1 calc R U . . .
C24 C 0.7146(3) 0.18072(17) 0.4622(3) 0.0299(9) Uani 1 1 d . . . . .
H24 H 0.738973 0.158091 0.517843 0.036 Uiso 1 1 calc R U . . .
C25 C 0.6978(3) 0.15755(17) 0.3701(3) 0.0315(9) Uani 1 1 d . . . . .
H25 H 0.713617 0.119481 0.362282 0.038 Uiso 1 1 calc R U . . .
C26 C 0.6577(3) 0.18972(16) 0.2883(3) 0.0256(8) Uani 1 1 d . . . . .
H26 H 0.642203 0.173256 0.225194 0.031 Uiso 1 1 calc R U . . .
C27 C 0.7413(3) 0.33890(14) 0.0717(3) 0.0179(7) Uani 1 1 d . . . . .
C28 C 0.6619(3) 0.35780(15) -0.0043(3) 0.0229(8) Uani 1 1 d . . . . .
C29 C 0.6579(4) 0.33388(19) -0.0968(3) 0.0332(9) Uani 1 1 d . . . . .
H29 H 0.603936 0.344843 -0.149510 0.040 Uiso 1 1 calc R U . . .
C30 C 0.7299(4) 0.2950(2) -0.1129(3) 0.0418(11) Uani 1 1 d . . . . .
H30 H 0.725301 0.279396 -0.176148 0.050 Uiso 1 1 calc R U . . .
C31 C 0.8085(4) 0.27871(18) -0.0377(3) 0.0353(10) Uani 1 1 d . . . . .
H31 H 0.858814 0.252519 -0.050319 0.042 Uiso 1 1 calc R U . . .
C32 C 0.8165(3) 0.29964(15) 0.0574(3) 0.0242(8) Uani 1 1 d . . . . .
C33 C 0.9011(3) 0.27783(17) 0.1386(3) 0.0306(9) Uani 1 1 d . . . . .
H33 H 0.907458 0.303627 0.195667 0.037 Uiso 1 1 calc R U . . .
C34 C 1.0074(4) 0.2744(2) 0.1082(4) 0.0490(13) Uani 1 1 d . . . . .
H34A H 1.060912 0.263326 0.164565 0.073 Uiso 1 1 calc R U . . .
H34B H 1.025395 0.310722 0.084486 0.073 Uiso 1 1 calc R U . . .
H34C H 1.004205 0.246768 0.055985 0.073 Uiso 1 1 calc R U . . .
C35 C 0.8704(4) 0.2202(2) 0.1707(5) 0.0600(16) Uani 1 1 d . . . . .
H35A H 0.864224 0.194256 0.115592 0.090 Uiso 1 1 calc R U . . .
H35B H 0.803001 0.222570 0.191971 0.090 Uiso 1 1 calc R U . . .
H35C H 0.924239 0.206807 0.224894 0.090 Uiso 1 1 calc R U . . .
C36 C 0.5761(4) 0.44745(19) -0.0715(3) 0.0364(10) Uani 1 1 d . . . . .
H36A H 0.645546 0.464320 -0.066459 0.055 Uiso 1 1 calc R U . . .
H36B H 0.525726 0.475944 -0.060835 0.055 Uiso 1 1 calc R U . . .
H36C H 0.553905 0.431293 -0.136792 0.055 Uiso 1 1 calc R U . . .
C37 C 0.5812(3) 0.40176(17) 0.0059(3) 0.0277(8) Uani 1 1 d . . . . .
H37 H 0.601450 0.419194 0.071962 0.033 Uiso 1 1 calc R U . . .
C38 C 0.4722(3) 0.3760(2) -0.0025(4) 0.0464(12) Uani 1 1 d . . . . .
H38A H 0.451533 0.358154 -0.066499 0.070 Uiso 1 1 calc R U . . .
H38B H 0.421517 0.405175 0.004443 0.070 Uiso 1 1 calc R U . . .
H38C H 0.473698 0.348284 0.049213 0.070 Uiso 1 1 calc R U . . .
C39 C 0.9232(4) 0.3043(2) 0.5215(6) 0.070(2) Uani 1 1 d . . . . .
H39A H 0.953552 0.313739 0.589518 0.104 Uiso 1 1 calc R U . . .
H39B H 0.943915 0.266401 0.507644 0.104 Uiso 1 1 calc R U . . .
H39C H 0.846678 0.306521 0.511430 0.104 Uiso 1 1 calc R U . . .
C40 C 0.9631(4) 0.34493(17) 0.4531(3) 0.0360(10) Uani 1 1 d . . . . .
H40 H 0.937058 0.332649 0.384142 0.043 Uiso 1 1 calc R U . . .
C41 C 1.0834(4) 0.3432(2) 0.4742(4) 0.0417(11) Uani 1 1 d . . . . .
H41A H 1.110053 0.369263 0.430819 0.062 Uiso 1 1 calc R U . . .
H41B H 1.106964 0.305505 0.462692 0.062 Uiso 1 1 calc R U . . .
H41C H 1.110023 0.353635 0.542399 0.062 Uiso 1 1 calc R U . . .
C42 C 0.9916(3) 0.56489(16) 0.1756(3) 0.0273(8) Uani 1 1 d . . . . .
H42 H 0.943005 0.574794 0.215457 0.033 Uiso 1 1 calc R U . . .
C43 C 1.0479(3) 0.60272(18) 0.1377(3) 0.0341(9) Uani 1 1 d . . . . .
H43 H 1.043711 0.641716 0.146723 0.041 Uiso 1 1 calc R U . . .
C44 C 1.0816(3) 0.50654(17) 0.0988(3) 0.0256(8) Uani 1 1 d . . . . .
Cl3 Cl 0.60781(12) 0.38024(7) 0.64670(9) 0.0629(4) Uani 1 1 d . . . . .
Cl4 Cl 0.69429(11) 0.49016(7) 0.70384(11) 0.0607(4) Uani 1 1 d . . . . .
C45 C 0.7215(5) 0.4214(3) 0.6724(6) 0.0722(19) Uani 1 1 d . . . . .
H45A H 0.754955 0.422060 0.614420 0.087 Uiso 1 1 calc R U . . .
H45B H 0.771658 0.404477 0.727118 0.087 Uiso 1 1 calc R U . . .

loop_
_atom_site_aniso_label
_atom_site_aniso_U_11
_atom_site_aniso_U_22
_atom_site_aniso_U_33
_atom_site_aniso_U_23
_atom_site_aniso_U_13
_atom_site_aniso_U_12
Pd1 0.01962(15) 0.01772(15) 0.01805(15) -0.00044(9) 0.00640(10) -0.00716(9)
Cl1 0.0226(4) 0.0327(5) 0.0395(5) 0.0079(4) 0.0035(4) 0.0013(4)
Cl2 0.0253(4) 0.0223(4) 0.0325(5) 0.0035(4) 0.0043(4) -0.0020(3)
S1 0.0322(5) 0.0303(5) 0.0417(6) 0.0042(4) 0.0150(4) -0.0103(4)
N1 0.0174(14) 0.0127(13) 0.0160(14) -0.0010(11) 0.0061(11) -0.0019(10)
N2 0.0180(14) 0.0133(13) 0.0158(14) -0.0023(11) 0.0034(11) -0.0042(11)
N3 0.0241(16) 0.0239(16) 0.0257(16) 0.0025(13) 0.0058(13) -0.0087(13)
N4 0.0333(19) 0.0294(19) 0.037(2) -0.0006(15) 0.0155(17) 0.0000(15)
C1 0.028(2) 0.042(3) 0.106(5) 0.007(3) 0.020(3) 0.006(2)
C2 0.028(2) 0.0210(19) 0.044(2) -0.0056(17) 0.0057(18) 0.0006(16)
C3 0.055(3) 0.026(2) 0.050(3) 0.000(2) 0.008(2) 0.000(2)
C4 0.0255(18) 0.0189(18) 0.029(2) -0.0060(15) 0.0134(16) -0.0069(14)
C5 0.037(2) 0.028(2) 0.036(2) -0.0169(18) 0.0165(19) -0.0097(17)
C6 0.040(2) 0.043(2) 0.025(2) -0.0162(18) 0.0085(18) -0.018(2)
C7 0.033(2) 0.040(2) 0.021(2) -0.0012(17) -0.0008(16) -0.0136(18)
C8 0.0281(19) 0.0233(19) 0.0197(18) 0.0027(15) 0.0016(15) -0.0067(15)
C9 0.0239(18) 0.0162(17) 0.0170(17) -0.0032(13) 0.0079(14) -0.0080(14)
C10 0.0189(16) 0.0161(16) 0.0171(16) 0.0010(13) 0.0042(13) -0.0001(13)
C11 0.0163(16) 0.0158(16) 0.0193(17) -0.0010(13) 0.0051(13) -0.0045(13)
C12 0.0167(16) 0.0152(16) 0.0198(17) -0.0006(13) 0.0066(13) -0.0042(13)
C13 0.0190(17) 0.0194(17) 0.0179(17) -0.0019(13) 0.0066(14) -0.0034(13)
C14 0.0190(17) 0.0168(17) 0.0241(18) 0.0036(14) 0.0065(14) -0.0034(13)
C15 0.0258(19) 0.0251(19) 0.028(2) 0.0008(15) 0.0121(16) -0.0016(15)
C16 0.023(2) 0.038(2) 0.043(2) 0.0018(19) 0.0164(18) 0.0023(17)
C17 0.0182(18) 0.042(2) 0.037(2) 0.0057(19) 0.0032(16) -0.0035(16)
C18 0.0184(18) 0.031(2) 0.029(2) 0.0017(16) 0.0013(15) -0.0046(15)
C19 0.0171(17) 0.0198(17) 0.0223(18) 0.0032(14) 0.0061(14) -0.0023(13)
C20 0.0167(16) 0.0198(17) 0.0187(17) -0.0022(14) 0.0055(13) -0.0062(13)
C21 0.0147(16) 0.0201(17) 0.0248(18) -0.0002(14) 0.0062(14) -0.0039(13)
C22 0.0143(16) 0.0208(18) 0.0244(18) 0.0004(14) 0.0066(14) -0.0035(13)
C23 0.0188(17) 0.0267(19) 0.0256(19) 0.0022(15) 0.0037(14) -0.0047(14)
C24 0.0245(19) 0.029(2) 0.034(2) 0.0111(17) 0.0008(16) -0.0012(16)
C25 0.030(2) 0.0188(19) 0.046(3) 0.0024(17) 0.0070(18) 0.0012(15)
C26 0.0235(18) 0.0208(18) 0.032(2) -0.0052(16) 0.0043(15) -0.0039(14)
C27 0.0232(17) 0.0154(16) 0.0167(17) -0.0035(13) 0.0078(14) -0.0076(13)
C28 0.0256(19) 0.0211(18) 0.0220(18) -0.0013(14) 0.0050(15) -0.0083(14)
C29 0.042(2) 0.038(2) 0.0193(19) -0.0041(17) 0.0043(17) -0.0128(19)
C30 0.061(3) 0.040(3) 0.027(2) -0.0170(19) 0.016(2) -0.014(2)
C31 0.048(3) 0.026(2) 0.038(2) -0.0124(18) 0.023(2) -0.0036(18)
C32 0.0264(19) 0.0186(17) 0.030(2) -0.0032(15) 0.0117(16) -0.0056(14)
C33 0.029(2) 0.028(2) 0.038(2) 0.0006(17) 0.0134(17) 0.0067(16)
C34 0.031(2) 0.053(3) 0.067(3) -0.010(3) 0.020(2) 0.003(2)
C35 0.045(3) 0.047(3) 0.093(5) 0.034(3) 0.026(3) 0.012(2)
C36 0.037(2) 0.038(2) 0.034(2) 0.0078(18) 0.0055(19) -0.0012(18)
C37 0.026(2) 0.033(2) 0.0227(19) 0.0015(16) 0.0012(15) -0.0021(16)
C38 0.027(2) 0.057(3) 0.053(3) 0.018(2) 0.004(2) -0.006(2)
C39 0.038(3) 0.042(3) 0.114(6) 0.040(3) -0.020(3) -0.014(2)
C40 0.040(2) 0.023(2) 0.039(2) 0.0017(18) -0.0089(19) 0.0022(17)
C41 0.038(2) 0.044(3) 0.039(3) 0.000(2) -0.004(2) 0.006(2)
C42 0.029(2) 0.0238(19) 0.029(2) -0.0032(16) 0.0053(16) -0.0066(16)
C43 0.038(2) 0.025(2) 0.041(2) -0.0004(18) 0.0106(19) -0.0109(17)
C44 0.0229(18) 0.029(2) 0.0239(19) 0.0029(16) 0.0032(15) -0.0044(15)
Cl3 0.0724(9) 0.0807(10) 0.0353(6) -0.0045(6) 0.0097(6) -0.0339(8)
Cl4 0.0564(8) 0.0700(9) 0.0562(8) -0.0025(7) 0.0123(6) -0.0094(7)
C45 0.042(3) 0.075(4) 0.094(5) -0.005(4) 0.001(3) -0.009(3)

loop_
_atom_type_symbol
_atom_type_description
_atom_type_scat_dispersion_real
_atom_type_scat_dispersion_imag
_atom_type_scat_source
C C 0.0181 0.0091 'International Tables Vol C Tables 4.2.6.8 and 6.1.1.4'
H H 0.0000 0.0000 'International Tables Vol C Tables 4.2.6.8 and 6.1.1.4'
Cl Cl 0.3639 0.7018 'International Tables Vol C Tables 4.2.6.8 and 6.1.1.4'
N N 0.0311 0.0180 'International Tables Vol C Tables 4.2.6.8 and 6.1.1.4'
Pd Pd 0.1215 3.9337 'International Tables Vol C Tables 4.2.6.8 and 6.1.1.4'
S S 0.3331 0.5567 'International Tables Vol C Tables 4.2.6.8 and 6.1.1.4'

loop_
_geom_angle_atom_site_label_1
_geom_angle_atom_site_label_2
_geom_angle_atom_site_label_3
_geom_angle
_geom_angle_site_symmetry_1
_geom_angle_site_symmetry_3
_geom_angle_publ_flag
Cl1 Pd1 Cl2 176.98(4) . . ?
N3 Pd1 Cl1 89.31(9) . . ?
N3 Pd1 Cl2 89.43(9) . . ?
C10 Pd1 Cl1 93.04(10) . . ?
C10 Pd1 Cl2 88.45(10) . . ?
C10 Pd1 N3 174.51(13) . . ?
C43 S1 C44 89.3(2) . . ?
C10 N1 C11 108.5(3) . . ?
C10 N1 C27 128.2(3) . . ?
C11 N1 C27 123.0(3) . . ?
C10 N2 C9 127.2(3) . . ?
C10 N2 C12 109.1(3) . . ?
C12 N2 C9 123.6(3) . . ?
C42 N3 Pd1 118.5(3) . . ?
C44 N3 Pd1 128.9(3) . . ?
C44 N3 C42 111.8(3) . . ?
H4A N4 H4B 127(5) . . ?
C44 N4 H4A 119(3) . . ?
C44 N4 H4B 113(4) . . ?
H1A C1 H1B 109.5 . . ?
H1A C1 H1C 109.5 . . ?
H1B C1 H1C 109.5 . . ?
C2 C1 H1A 109.5 . . ?
C2 C1 H1B 109.5 . . ?
C2 C1 H1C 109.5 . . ?
C1 C2 H2 108.4 . . ?
C1 C2 C3 109.9(4) . . ?
C3 C2 H2 108.4 . . ?
C4 C2 C1 109.5(4) . . ?
C4 C2 H2 108.4 . . ?
C4 C2 C3 112.2(4) . . ?
C2 C3 H3A 109.5 . . ?
C2 C3 H3B 109.5 . . ?
C2 C3 H3C 109.5 . . ?
H3A C3 H3B 109.5 . . ?
H3A C3 H3C 109.5 . . ?
H3B C3 H3C 109.5 . . ?
C5 C4 C2 120.3(4) . . ?
C5 C4 C9 116.5(4) . . ?
C9 C4 C2 123.2(3) . . ?
C4 C5 H5 118.9 . . ?
C6 C5 C4 122.1(4) . . ?
C6 C5 H5 118.9 . . ?
C5 C6 H6 119.9 . . ?
C5 C6 C7 120.1(4) . . ?
C7 C6 H6 119.9 . . ?
C6 C7 H7 119.4 . . ?
C6 C7 C8 121.2(4) . . ?
C8 C7 H7 119.4 . . ?
C7 C8 C40 118.5(4) . . ?
C9 C8 C7 117.3(4) . . ?
C9 C8 C40 124.0(3) . . ?
C4 C9 N2 118.1(3) . . ?
C8 C9 N2 119.0(3) . . ?
C8 C9 C4 122.8(3) . . ?
N1 C10 Pd1 129.4(2) . . ?
N2 C10 Pd1 123.8(2) . . ?
N2 C10 N1 106.6(3) . . ?
N1 C11 C20 136.3(3) . . ?
C12 C11 N1 108.4(3) . . ?
C12 C11 C20 115.1(3) . . ?
N2 C12 C13 137.1(3) . . ?
C11 C12 N2 107.4(3) . . ?
C11 C12 C13 115.4(3) . . ?
C12 C13 H13 114.1 . . ?
C12 C13 C14 105.5(3) . . ?
C12 C13 C22 104.9(3) . . ?
C14 C13 H13 114.1 . . ?
C14 C13 C22 103.1(3) . . ?
C22 C13 H13 114.1 . . ?
C15 C14 C13 125.8(3) . . ?
C15 C14 C19 120.6(3) . . ?
C19 C14 C13 113.5(3) . . ?
C14 C15 H15 120.5 . . ?
C14 C15 C16 119.0(4) . . ?
C16 C15 H15 120.5 . . ?
C15 C16 H16 119.9 . . ?
C17 C16 C15 120.1(4) . . ?
C17 C16 H16 119.9 . . ?
C16 C17 H17 119.7 . . ?
C16 C17 C18 120.7(4) . . ?
C18 C17 H17 119.7 . . ?
C17 C18 H18 120.2 . . ?
C17 C18 C19 119.5(4) . . ?
C19 C18 H18 120.2 . . ?
C14 C19 C20 113.8(3) . . ?
C18 C19 C14 120.0(3) . . ?
C18 C19 C20 126.0(3) . . ?
C11 C20 C19 105.1(3) . . ?
C11 C20 H20 114.3 . . ?
C11 C20 C21 104.6(3) . . ?
C19 C20 H20 114.3 . . ?
C21 C20 C19 103.1(3) . . ?
C21 C20 H20 114.3 . . ?
C22 C21 C20 113.7(3) . . ?
C26 C21 C20 126.4(3) . . ?
C26 C21 C22 119.9(3) . . ?
C21 C22 C13 113.3(3) . . ?
C23 C22 C13 126.4(3) . . ?
C23 C22 C21 120.3(3) . . ?
C22 C23 H23 120.3 . . ?
C24 C23 C22 119.4(4) . . ?
C24 C23 H23 120.3 . . ?
C23 C24 H24 119.7 . . ?
C25 C24 C23 120.5(4) . . ?
C25 C24 H24 119.7 . . ?
C24 C25 H25 119.9 . . ?
C24 C25 C26 120.3(4) . . ?
C26 C25 H25 119.9 . . ?
C21 C26 C25 119.5(4) . . ?
C21 C26 H26 120.3 . . ?
C25 C26 H26 120.3 . . ?
C28 C27 N1 118.8(3) . . ?
C32 C27 N1 118.2(3) . . ?
C32 C27 C28 122.8(3) . . ?
C27 C28 C37 125.2(3) . . ?
C29 C28 C27 116.8(4) . . ?
C29 C28 C37 118.0(4) . . ?
C28 C29 H29 119.2 . . ?
C30 C29 C28 121.6(4) . . ?
C30 C29 H29 119.2 . . ?
C29 C30 H30 120.0 . . ?
C31 C30 C29 120.0(4) . . ?
C31 C30 H30 120.0 . . ?
C30 C31 H31 119.1 . . ?
C30 C31 C32 121.8(4) . . ?
C32 C31 H31 119.1 . . ?
C27 C32 C31 116.8(4) . . ?
C27 C32 C33 123.7(3) . . ?
C31 C32 C33 119.5(4) . . ?
C32 C33 H33 108.4 . . ?
C32 C33 C34 112.3(4) . . ?
C32 C33 C35 109.8(4) . . ?
C34 C33 H33 108.4 . . ?
C34 C33 C35 109.4(4) . . ?
C35 C33 H33 108.4 . . ?
C33 C34 H34A 109.5 . . ?
C33 C34 H34B 109.5 . . ?
C33 C34 H34C 109.5 . . ?
H34A C34 H34B 109.5 . . ?
H34A C34 H34C 109.5 . . ?
H34B C34 H34C 109.5 . . ?
C33 C35 H35A 109.5 . . ?
C33 C35 H35B 109.5 . . ?
C33 C35 H35C 109.5 . . ?
H35A C35 H35B 109.5 . . ?
H35A C35 H35C 109.5 . . ?
H35B C35 H35C 109.5 . . ?
H36A C36 H36B 109.5 . . ?
H36A C36 H36C 109.5 . . ?
H36B C36 H36C 109.5 . . ?
C37 C36 H36A 109.5 . . ?
C37 C36 H36B 109.5 . . ?
C37 C36 H36C 109.5 . . ?
C28 C37 C36 111.7(3) . . ?
C28 C37 H37 108.4 . . ?
C28 C37 C38 111.0(4) . . ?
C36 C37 H37 108.4 . . ?
C38 C37 C36 108.9(4) . . ?
C38 C37 H37 108.4 . . ?
C37 C38 H38A 109.5 . . ?
C37 C38 H38B 109.5 . . ?
C37 C38 H38C 109.5 . . ?
H38A C38 H38B 109.5 . . ?
H38A C38 H38C 109.5 . . ?
H38B C38 H38C 109.5 . . ?
H39A C39 H39B 109.5 . . ?
H39A C39 H39C 109.5 . . ?
H39B C39 H39C 109.5 . . ?
C40 C39 H39A 109.5 . . ?
C40 C39 H39B 109.5 . . ?
C40 C39 H39C 109.5 . . ?
C8 C40 C39 108.3(4) . . ?
C8 C40 H40 108.6 . . ?
C8 C40 C41 114.1(4) . . ?
C39 C40 H40 108.6 . . ?
C39 C40 C41 108.7(4) . . ?
C41 C40 H40 108.6 . . ?
C40 C41 H41A 109.5 . . ?
C40 C41 H41B 109.5 . . ?
C40 C41 H41C 109.5 . . ?
H41A C41 H41B 109.5 . . ?
H41A C41 H41C 109.5 . . ?
H41B C41 H41C 109.5 . . ?
N3 C42 H42 122.5 . . ?
C43 C42 N3 115.0(4) . . ?
C43 C42 H42 122.5 . . ?
S1 C43 H43 124.7 . . ?
C42 C43 S1 110.5(3) . . ?
C42 C43 H43 124.7 . . ?
N3 C44 S1 113.2(3) . . ?
N3 C44 N4 125.6(4) . . ?
N4 C44 S1 121.2(3) . . ?
Cl3 C45 Cl4 112.2(4) . . ?
Cl3 C45 H45A 109.2 . . ?
Cl3 C45 H45B 109.2 . . ?
Cl4 C45 H45A 109.2 . . ?
Cl4 C45 H45B 109.2 . . ?
H45A C45 H45B 107.9 . . ?

loop_
_geom_bond_atom_site_label_1
_geom_bond_atom_site_label_2
_geom_bond_distance
_geom_bond_site_symmetry_2
_geom_bond_publ_flag
Pd1 Cl1 2.3036(9) . ?
Pd1 Cl2 2.3040(9) . ?
Pd1 N3 2.121(3) . ?
Pd1 C10 1.994(3) . ?
S1 C43 1.727(5) . ?
S1 C44 1.739(4) . ?
N1 C10 1.372(4) . ?
N1 C11 1.383(4) . ?
N1 C27 1.455(4) . ?
N2 C9 1.450(4) . ?
N2 C10 1.359(5) . ?
N2 C12 1.391(4) . ?
N3 C42 1.382(5) . ?
N3 C44 1.310(5) . ?
N4 H4A 0.86(4) . ?
N4 H4B 0.96(7) . ?
N4 C44 1.341(6) . ?
C1 H1A 0.9800 . ?
C1 H1B 0.9800 . ?
C1 H1C 0.9800 . ?
C1 C2 1.531(7) . ?
C2 H2 1.0000 . ?
C2 C3 1.536(6) . ?
C2 C4 1.513(6) . ?
C3 H3A 0.9800 . ?
C3 H3B 0.9800 . ?
C3 H3C 0.9800 . ?
C4 C5 1.395(6) . ?
C4 C9 1.410(5) . ?
C5 H5 0.9500 . ?
C5 C6 1.374(7) . ?
C6 H6 0.9500 . ?
C6 C7 1.375(7) . ?
C7 H7 0.9500 . ?
C7 C8 1.402(6) . ?
C8 C9 1.399(5) . ?
C8 C40 1.523(6) . ?
C11 C12 1.337(5) . ?
C11 C20 1.515(4) . ?
C12 C13 1.512(5) . ?
C13 H13 1.0000 . ?
C13 C14 1.538(5) . ?
C13 C22 1.543(5) . ?
C14 C15 1.384(5) . ?
C14 C19 1.390(5) . ?
C15 H15 0.9500 . ?
C15 C16 1.403(6) . ?
C16 H16 0.9500 . ?
C16 C17 1.378(6) . ?
C17 H17 0.9500 . ?
C17 C18 1.384(6) . ?
C18 H18 0.9500 . ?
C18 C19 1.387(5) . ?
C19 C20 1.547(5) . ?
C20 H20 1.0000 . ?
C20 C21 1.539(5) . ?
C21 C22 1.398(5) . ?
C21 C26 1.381(5) . ?
C22 C23 1.384(5) . ?
C23 H23 0.9500 . ?
C23 C24 1.384(6) . ?
C24 H24 0.9500 . ?
C24 C25 1.379(6) . ?
C25 H25 0.9500 . ?
C25 C26 1.393(6) . ?
C26 H26 0.9500 . ?
C27 C28 1.405(5) . ?
C27 C32 1.402(5) . ?
C28 C29 1.403(6) . ?
C28 C37 1.517(6) . ?
C29 H29 0.9500 . ?
C29 C30 1.373(7) . ?
C30 H30 0.9500 . ?
C30 C31 1.372(7) . ?
C31 H31 0.9500 . ?
C31 C32 1.402(6) . ?
C32 C33 1.511(6) . ?
C33 H33 1.0000 . ?
C33 C34 1.525(6) . ?
C33 C35 1.535(7) . ?
C34 H34A 0.9800 . ?
C34 H34B 0.9800 . ?
C34 H34C 0.9800 . ?
C35 H35A 0.9800 . ?
C35 H35B 0.9800 . ?
C35 H35C 0.9800 . ?
C36 H36A 0.9800 . ?
C36 H36B 0.9800 . ?
C36 H36C 0.9800 . ?
C36 C37 1.533(6) . ?
C37 H37 1.0000 . ?
C37 C38 1.531(6) . ?
C38 H38A 0.9800 . ?
C38 H38B 0.9800 . ?
C38 H38C 0.9800 . ?
C39 H39A 0.9800 . ?
C39 H39B 0.9800 . ?
C39 H39C 0.9800 . ?
C39 C40 1.526(7) . ?
C40 H40 1.0000 . ?
C40 C41 1.536(6) . ?
C41 H41A 0.9800 . ?
C41 H41B 0.9800 . ?
C41 H41C 0.9800 . ?
C42 H42 0.9500 . ?
C42 C43 1.339(6) . ?
C43 H43 0.9500 . ?
Cl3 C45 1.758(6) . ?
Cl4 C45 1.765(7) . ?
C45 H45A 0.9900 . ?
C45 H45B 0.9900 . ?

loop_
_geom_torsion_atom_site_label_1
_geom_torsion_atom_site_label_2
_geom_torsion_atom_site_label_3
_geom_torsion_atom_site_label_4
_geom_torsion
_geom_torsion_site_symmetry_1
_geom_torsion_site_symmetry_2
_geom_torsion_site_symmetry_3
_geom_torsion_site_symmetry_4
_geom_torsion_publ_flag
Pd1 N3 C42 C43 -169.1(3) . . . . ?
Pd1 N3 C44 S1 167.59(19) . . . . ?
Pd1 N3 C44 N4 -13.2(6) . . . . ?
N1 C11 C12 N2 -1.0(4) . . . . ?
N1 C11 C12 C13 -177.5(3) . . . . ?
N1 C11 C20 C19 -131.3(4) . . . . ?
N1 C11 C20 C21 120.5(4) . . . . ?
N1 C27 C28 C29 -172.3(3) . . . . ?
N1 C27 C28 C37 7.9(5) . . . . ?
N1 C27 C32 C31 173.7(3) . . . . ?
N1 C27 C32 C33 -3.9(5) . . . . ?
N2 C12 C13 C14 131.9(4) . . . . ?
N2 C12 C13 C22 -119.7(4) . . . . ?
N3 C42 C43 S1 -0.6(5) . . . . ?
C1 C2 C4 C5 -72.5(5) . . . . ?
C1 C2 C4 C9 103.7(5) . . . . ?
C2 C4 C5 C6 176.5(4) . . . . ?
C2 C4 C9 N2 -1.4(5) . . . . ?
C2 C4 C9 C8 -176.8(3) . . . . ?
C3 C2 C4 C5 49.7(5) . . . . ?
C3 C2 C4 C9 -134.0(4) . . . . ?
C4 C5 C6 C7 0.3(7) . . . . ?
C5 C4 C9 N2 175.0(3) . . . . ?
C5 C4 C9 C8 -0.4(5) . . . . ?
C5 C6 C7 C8 -0.4(7) . . . . ?
C6 C7 C8 C9 0.0(6) . . . . ?
C6 C7 C8 C40 -175.7(4) . . . . ?
C7 C8 C9 N2 -174.9(3) . . . . ?
C7 C8 C9 C4 0.4(5) . . . . ?
C7 C8 C40 C39 73.8(5) . . . . ?
C7 C8 C40 C41 -47.3(6) . . . . ?
C9 N2 C10 Pd1 -6.7(5) . . . . ?
C9 N2 C10 N1 178.6(3) . . . . ?
C9 N2 C12 C11 -178.5(3) . . . . ?
C9 N2 C12 C13 -3.1(6) . . . . ?
C9 C4 C5 C6 0.0(6) . . . . ?
C9 C8 C40 C39 -101.6(5) . . . . ?
C9 C8 C40 C41 137.3(4) . . . . ?
C10 N1 C11 C12 0.2(4) . . . . ?
C10 N1 C11 C20 -173.9(4) . . . . ?
C10 N1 C27 C28 -106.6(4) . . . . ?
C10 N1 C27 C32 78.4(4) . . . . ?
C10 N2 C9 C4 92.6(4) . . . . ?
C10 N2 C9 C8 -91.9(4) . . . . ?
C10 N2 C12 C11 1.3(4) . . . . ?
C10 N2 C12 C13 176.8(4) . . . . ?
C11 N1 C10 Pd1 -173.7(3) . . . . ?
C11 N1 C10 N2 0.6(4) . . . . ?
C11 N1 C27 C28 80.3(4) . . . . ?
C11 N1 C27 C32 -94.6(4) . . . . ?
C11 C12 C13 C14 -52.9(4) . . . . ?
C11 C12 C13 C22 55.5(4) . . . . ?
C11 C20 C21 C22 55.0(4) . . . . ?
C11 C20 C21 C26 -125.8(4) . . . . ?
C12 N2 C9 C4 -87.6(4) . . . . ?
C12 N2 C9 C8 87.9(4) . . . . ?
C12 N2 C10 Pd1 173.5(2) . . . . ?
C12 N2 C10 N1 -1.2(4) . . . . ?
C12 C11 C20 C19 54.8(4) . . . . ?
C12 C11 C20 C21 -53.4(4) . . . . ?
C12 C13 C14 C15 -130.0(4) . . . . ?
C12 C13 C14 C19 53.9(4) . . . . ?
C12 C13 C22 C21 -51.8(4) . . . . ?
C12 C13 C22 C23 129.8(4) . . . . ?
C13 C14 C15 C16 -175.7(3) . . . . ?
C13 C14 C19 C18 174.5(3) . . . . ?
C13 C14 C19 C20 -1.6(4) . . . . ?
C13 C22 C23 C24 -177.5(3) . . . . ?
C14 C13 C22 C21 58.4(4) . . . . ?
C14 C13 C22 C23 -120.0(4) . . . . ?
C14 C15 C16 C17 1.0(6) . . . . ?
C14 C19 C20 C11 -52.0(4) . . . . ?
C14 C19 C20 C21 57.4(4) . . . . ?
C15 C14 C19 C18 -1.8(5) . . . . ?
C15 C14 C19 C20 -177.9(3) . . . . ?
C15 C16 C17 C18 -0.6(7) . . . . ?
C16 C17 C18 C19 -1.1(6) . . . . ?
C17 C18 C19 C14 2.3(6) . . . . ?
C17 C18 C19 C20 177.9(4) . . . . ?
C18 C19 C20 C11 132.2(4) . . . . ?
C18 C19 C20 C21 -118.4(4) . . . . ?
C19 C14 C15 C16 0.2(6) . . . . ?
C19 C20 C21 C22 -54.7(4) . . . . ?
C19 C20 C21 C26 124.5(4) . . . . ?
C20 C11 C12 N2 174.6(3) . . . . ?
C20 C11 C12 C13 -1.9(4) . . . . ?
C20 C21 C22 C13 -2.5(4) . . . . ?
C20 C21 C22 C23 176.0(3) . . . . ?
C20 C21 C26 C25 -179.8(3) . . . . ?
C21 C22 C23 C24 4.2(5) . . . . ?
C22 C13 C14 C15 120.2(4) . . . . ?
C22 C13 C14 C19 -55.9(4) . . . . ?
C22 C21 C26 C25 -0.6(5) . . . . ?
C22 C23 C24 C25 -1.1(6) . . . . ?
C23 C24 C25 C26 -2.9(6) . . . . ?
C24 C25 C26 C21 3.7(6) . . . . ?
C26 C21 C22 C13 178.2(3) . . . . ?
C26 C21 C22 C23 -3.3(5) . . . . ?
C27 N1 C10 Pd1 12.5(5) . . . . ?
C27 N1 C10 N2 -173.2(3) . . . . ?
C27 N1 C11 C12 174.5(3) . . . . ?
C27 N1 C11 C20 0.3(6) . . . . ?
C27 C28 C29 C30 -1.8(6) . . . . ?
C27 C28 C37 C36 128.7(4) . . . . ?
C27 C28 C37 C38 -109.5(4) . . . . ?
C27 C32 C33 C34 -136.8(4) . . . . ?
C27 C32 C33 C35 101.2(5) . . . . ?
C28 C27 C32 C31 -1.0(5) . . . . ?
C28 C27 C32 C33 -178.6(3) . . . . ?
C28 C29 C30 C31 -0.1(7) . . . . ?
C29 C28 C37 C36 -51.2(5) . . . . ?
C29 C28 C37 C38 70.6(5) . . . . ?
C29 C30 C31 C32 1.7(7) . . . . ?
C30 C31 C32 C27 -1.1(6) . . . . ?
C30 C31 C32 C33 176.6(4) . . . . ?
C31 C32 C33 C34 45.6(5) . . . . ?
C31 C32 C33 C35 -76.4(5) . . . . ?
C32 C27 C28 C29 2.4(5) . . . . ?
C32 C27 C28 C37 -177.5(3) . . . . ?
C37 C28 C29 C30 178.1(4) . . . . ?
C40 C8 C9 N2 0.5(5) . . . . ?
C40 C8 C9 C4 175.8(4) . . . . ?
C42 N3 C44 S1 -2.0(4) . . . . ?
C42 N3 C44 N4 177.3(4) . . . . ?
C43 S1 C44 N3 1.4(3) . . . . ?
C43 S1 C44 N4 -177.9(4) . . . . ?
C44 S1 C43 C42 -0.4(3) . . . . ?
C44 N3 C42 C43 1.7(5) . . . . ?
